data_7009012
loop_
_publ_author_name
'Neves, Ademir'
'Rossi, Liane M.'
'Vencato, Ivo'
'Haase, Wolfgang'
'Werner, R\"udiger'

_publ_section_title
;
 A new bis(\m-alkoxo) diiron(III) complex and its implications
 regarding the number of Fe(III)--phenolate bonds and the redox
 potential in uteroferrin
;
_journal_issue 5
_journal_name_full 'Journal of the Chemical Society, Dalton Transactions'
_journal_page_first 707
_journal_paper_doi 10.1039/a908062g
_journal_year 2000
_chemical_formula_sum 'C17 H21 Fe N2 O4'
_chemical_formula_weight 373.21
_chemical_name_systematic
; 
 ? 
;
_space_group_IT_number 2
_symmetry_cell_setting triclinic
_symmetry_space_group_name_Hall '-P 1'
_symmetry_space_group_name_H-M 'P -1'
_atom_sites_solution_hydrogens geom
_atom_sites_solution_primary direct
_atom_sites_solution_secondary difmap
_audit_creation_method 'SHELXL and manual editing'
_cell_angle_alpha 89.02(3)
_cell_angle_beta 80.92(3)
_cell_angle_gamma 66.11(3)
_cell_formula_units_Z 2
_cell_length_a 9.653(2)
_cell_length_b 9.754(2)
_cell_length_c 9.848(2)
_cell_measurement_reflns_used 25
_cell_measurement_temperature 293(2)
_cell_measurement_theta_max 14.39
_cell_measurement_theta_min 8.32
_cell_volume 836.1(4)
_computing_cell_refinement
;
SET4 in CAD-4 EXPRESS (Enraf-Nonius, 1994)
;
_computing_data_collection 'CAD-4 EXPRESS (Enraf-Nonius, 1994)'
_computing_data_reduction 'HELENA   (Spek, 1996)'
_computing_molecular_graphics 'ZORTEP  (Zsolnai, 1996)'
_computing_publication_material
; 
SHELXL-97. All calculations were performed on a DEC 3000 AXP and 
PC/486 computer
;
_computing_structure_refinement 'SHELXL-97 (Sheldrick, 1997)'
_computing_structure_solution 'SHELXS-97 (Sheldrick, 1990)'
_diffrn_ambient_temperature 293(2)
_diffrn_measured_fraction_theta_full 0.998
_diffrn_measured_fraction_theta_max 0.998
_diffrn_measurement_device_type 'Nonius CAD-4 diffractometer'
_diffrn_measurement_method \w--2\q
_diffrn_radiation_monochromator graphite
_diffrn_radiation_source 'fine-focus sealed tube'
_diffrn_radiation_type MoK\a
_diffrn_radiation_wavelength 0.71073
_diffrn_reflns_av_R_equivalents 0.0425
_diffrn_reflns_av_sigmaI/netI 0.0800
_diffrn_reflns_limit_h_max 11
_diffrn_reflns_limit_h_min 0
_diffrn_reflns_limit_k_max 11
_diffrn_reflns_limit_k_min -10
_diffrn_reflns_limit_l_max 11
_diffrn_reflns_limit_l_min -11
_diffrn_reflns_number 3131
_diffrn_reflns_theta_full 24.97
_diffrn_reflns_theta_max 24.97
_diffrn_reflns_theta_min 2.87
_diffrn_standards_decay_% 0.0
_diffrn_standards_interval_time 3600
_diffrn_standards_number 3
_exptl_absorpt_coefficient_mu 0.925
_exptl_absorpt_correction_T_max 0.96514
_exptl_absorpt_correction_T_min 0.85689
_exptl_absorpt_correction_type psi-scan
_exptl_absorpt_process_details 'PLATON (Spek, 1990)'
_exptl_crystal_colour red
_exptl_crystal_density_diffrn 1.483
_exptl_crystal_density_method 'not measured'
_exptl_crystal_description prism
_exptl_crystal_F_000 390
_exptl_crystal_size_max 0.43
_exptl_crystal_size_mid 0.13
_exptl_crystal_size_min 0.07
_refine_diff_density_max 0.641
_refine_diff_density_min -0.391
_refine_diff_density_rms 0.099
_refine_ls_extinction_coef 0.0013(9)
_refine_ls_extinction_expression Fc^*^=kFc[1+0.001xFc^2^\l^3^/sin(2\q)]^-1/4^
_refine_ls_extinction_method SHELXL
_refine_ls_goodness_of_fit_ref 1.154
_refine_ls_hydrogen_treatment mixed
_refine_ls_matrix_type full
_refine_ls_number_parameters 224
_refine_ls_number_reflns 2939
_refine_ls_number_restraints 0
_refine_ls_restrained_S_all 1.154
_refine_ls_R_factor_all 0.1065
_refine_ls_R_factor_gt 0.0487
_refine_ls_shift/su_max 0.044
_refine_ls_shift/su_mean 0.002
_refine_ls_structure_factor_coef Fsqd
_refine_ls_weighting_details 'w=1/[\s^2^(Fo^2^)+(0.0061P)^2^+1.6946P] where P=(Fo^2^+2Fc^2^)/3'
_refine_ls_weighting_scheme calc
_refine_ls_wR_factor_gt 0.0843
_refine_ls_wR_factor_ref 0.1128
_reflns_number_gt 2016
_reflns_number_total 2939
_reflns_threshold_expression >2sigma(I)
_cod_data_source_file a908062g.txt
_cod_data_source_block global
_cod_depositor_comments
;
The following automatic conversions were performed:

'_refine_ls_weighting_scheme' value 'calc
w=1/[\s^2^(Fo^2^)+(0.0061P)^2^+1.6946P] where P=(Fo^2^+2Fc^2^)/3' was
changed to 'calc'. New tag '_refine_ls_weighting_details' was
created. The value of the new tag was set to
'w=1/[\s^2^(Fo^2^)+(0.0061P)^2^+1.6946P] where P=(Fo^2^+2Fc^2^)/3'.

Automatic conversion script
Id: cif_fix_values 3143 2015-03-26 13:38:13Z robertas 
;
_cod_original_cell_volume 836.1(3)
_cod_original_sg_symbol_H-M P-1
_cod_database_code 7009012

loop_
_symmetry_equiv_pos_as_xyz
'x, y, z'
'-x, -y, -z'

loop_
_atom_site_label
_atom_site_type_symbol
_atom_site_fract_x
_atom_site_fract_y
_atom_site_fract_z
_atom_site_U_iso_or_equiv
_atom_site_adp_type
_atom_site_occupancy
_atom_site_calc_flag
_atom_site_refinement_flags
_atom_site_disorder_assembly
_atom_site_disorder_group
Fe Fe 0.67623(8) 0.42825(8) 0.94387(7) 0.0278(2) Uani 1 d . . .
O1 O 0.7138(4) 0.5984(3) 0.8792(3) 0.0337(8) Uani 1 d . . .
O2 O 0.8647(3) 0.3199(4) 1.0091(3) 0.0362(8) Uani 1 d . . .
O3 O 0.4669(3) 0.4789(3) 0.8827(3) 0.0269(7) Uani 1 d . . .
N1 N 0.7521(5) 0.3299(4) 0.7335(4) 0.0370(10) Uani 1 d . . .
H1 H 0.8071 0.2295 0.7388 0.055 Uiso 1 calc R . .
N2 N 0.6291(5) 0.2253(4) 0.9775(5) 0.0406(11) Uani 1 d . . .
H2 H 0.5606 0.2491 1.0574 0.061 Uiso 1 calc R . .
C1 C 0.8550(6) 0.3897(6) 0.6480(5) 0.0433(14) Uani 1 d . . .
H1A H 0.8883 0.3392 0.5573 0.065 Uiso 1 calc R . .
H1B H 0.9456 0.3683 0.6899 0.065 Uiso 1 calc R . .
C2 C 0.7534(6) 0.0885(5) 1.0059(5) 0.0401(13) Uani 1 d . . .
H2A H 0.8287 0.0502 0.9228 0.060 Uiso 1 calc R . .
H2B H 0.7133 0.0136 1.0323 0.060 Uiso 1 calc R . .
C3 C 0.6126(6) 0.3490(6) 0.6752(5) 0.0425(13) Uani 1 d . . .
H3A H 0.6353 0.2653 0.6111 0.064 Uiso 1 calc R . .
H3B H 0.5783 0.4409 0.6263 0.064 Uiso 1 calc R . .
C4 C 0.5398(6) 0.2113(5) 0.8739(5) 0.0365(12) Uani 1 d . . .
H4A H 0.4504 0.1965 0.9191 0.055 Uiso 1 calc R . .
H4B H 0.6024 0.1253 0.8111 0.055 Uiso 1 calc R . .
C5 C 0.4888(6) 0.3554(5) 0.7936(5) 0.0330(12) Uani 1 d . . .
H5 H 0.3934 0.3722 0.7596 0.050 Uiso 1 calc R . .
C11 C 0.7102(5) 0.6515(5) 0.7521(5) 0.0334(12) Uani 1 d . . .
C12 C 0.7767(6) 0.5555(6) 0.6338(5) 0.0381(12) Uani 1 d . . .
C13 C 0.7704(7) 0.6154(7) 0.5050(6) 0.0514(15) Uani 1 d . . .
H13 H 0.8136 0.5514 0.4265 0.062 Uiso 1 calc R . .
C14 C 0.7015(7) 0.7678(7) 0.4913(6) 0.0569(16) Uani 1 d . . .
H14 H 0.6984 0.8065 0.4043 0.068 Uiso 1 calc R . .
C15 C 0.6373(7) 0.8623(7) 0.6071(6) 0.0563(17) Uani 1 d . . .
H15 H 0.5911 0.9654 0.5983 0.068 Uiso 1 calc R . .
C16 C 0.6408(6) 0.8056(6) 0.7364(6) 0.0466(14) Uani 1 d . . .
H16 H 0.5963 0.8710 0.8139 0.056 Uiso 1 calc R . .
C21 C 0.8849(5) 0.2265(5) 1.1122(5) 0.0351(12) Uani 1 d . . .
C22 C 0.8299(6) 0.1125(5) 1.1179(5) 0.0365(12) Uani 1 d . . .
C23 C 0.8533(7) 0.0188(6) 1.2281(6) 0.0509(15) Uani 1 d . . .
H23 H 0.8139 -0.0542 1.2350 0.061 Uiso 1 calc R . .
C24 C 0.9336(7) 0.0324(7) 1.3269(6) 0.0605(17) Uani 1 d . . .
H24 H 0.9497 -0.0319 1.3993 0.073 Uiso 1 calc R . .
C25 C 0.9899(7) 0.1414(7) 1.3180(6) 0.0572(16) Uani 1 d . . .
H25 H 1.0457 0.1497 1.3839 0.069 Uiso 1 calc R . .
C26 C 0.9646(6) 0.2386(6) 1.2127(5) 0.0465(14) Uani 1 d . . .
H26 H 1.0015 0.3132 1.2092 0.056 Uiso 1 calc R . .
OW O 0.1490(6) 0.3270(7) 0.8899(5) 0.093(2) Uani 1 d . . .
H1W H 0.161(9) 0.360(9) 0.959(8) 0.112 Uiso 1 d . . .
H2W H 0.054(9) 0.335(8) 0.922(8) 0.112 Uiso 1 d . . .

loop_
_atom_site_aniso_label
_atom_site_aniso_U_11
_atom_site_aniso_U_22
_atom_site_aniso_U_33
_atom_site_aniso_U_23
_atom_site_aniso_U_13
_atom_site_aniso_U_12
Fe 0.0266(4) 0.0255(4) 0.0336(4) 0.0036(3) -0.0081(3) -0.0119(3)
O1 0.044(2) 0.0322(19) 0.0319(19) 0.0046(15) -0.0057(16) -0.0225(16)
O2 0.0267(18) 0.0365(19) 0.049(2) 0.0153(17) -0.0140(16) -0.0144(16)
O3 0.0267(18) 0.0261(17) 0.0305(18) 0.0006(14) -0.0080(14) -0.0123(14)
N1 0.035(2) 0.032(2) 0.040(3) 0.0004(19) -0.003(2) -0.011(2)
N2 0.038(3) 0.028(2) 0.058(3) 0.007(2) -0.020(2) -0.011(2)
C1 0.033(3) 0.044(3) 0.042(3) -0.001(3) 0.012(2) -0.012(3)
C2 0.040(3) 0.029(3) 0.051(3) 0.013(2) -0.013(3) -0.013(2)
C3 0.053(4) 0.041(3) 0.035(3) -0.004(2) -0.006(3) -0.021(3)
C4 0.043(3) 0.027(3) 0.045(3) -0.003(2) -0.013(3) -0.016(2)
C5 0.036(3) 0.035(3) 0.035(3) -0.004(2) -0.009(2) -0.020(2)
C11 0.033(3) 0.034(3) 0.042(3) 0.007(2) -0.007(2) -0.023(2)
C12 0.031(3) 0.040(3) 0.041(3) 0.009(3) -0.003(2) -0.013(2)
C13 0.055(4) 0.067(4) 0.041(3) 0.003(3) -0.005(3) -0.035(3)
C14 0.072(4) 0.066(4) 0.050(4) 0.022(3) -0.019(3) -0.042(4)
C15 0.074(4) 0.042(3) 0.069(4) 0.027(3) -0.032(4) -0.033(3)
C16 0.059(4) 0.039(3) 0.051(4) 0.005(3) -0.011(3) -0.028(3)
C21 0.025(3) 0.030(3) 0.040(3) 0.001(2) -0.006(2) -0.001(2)
C22 0.036(3) 0.025(3) 0.040(3) 0.006(2) -0.004(2) -0.005(2)
C23 0.058(4) 0.042(3) 0.051(4) 0.013(3) -0.005(3) -0.020(3)
C24 0.081(5) 0.061(4) 0.037(3) 0.020(3) -0.020(3) -0.024(4)
C25 0.068(4) 0.052(4) 0.042(4) -0.004(3) -0.019(3) -0.011(3)
C26 0.049(4) 0.043(3) 0.044(3) 0.002(3) -0.015(3) -0.013(3)
OW 0.067(3) 0.142(5) 0.090(4) -0.043(4) 0.018(3) -0.071(4)

loop_
_atom_type_symbol
_atom_type_description
_atom_type_scat_dispersion_real
_atom_type_scat_dispersion_imag
_atom_type_scat_source
C C 0.0033 0.0016 'International Tables Vol C Tables 4.2.6.8 and 6.1.1.4'
H H 0.0000 0.0000 'International Tables Vol C Tables 4.2.6.8 and 6.1.1.4'
N N 0.0061 0.0033 'International Tables Vol C Tables 4.2.6.8 and 6.1.1.4'
O O 0.0106 0.0060 'International Tables Vol C Tables 4.2.6.8 and 6.1.1.4'
Fe Fe 0.3463 0.8444 'International Tables Vol C Tables 4.2.6.8 and 6.1.1.4'

loop_
_geom_angle_atom_site_label_1
_geom_angle_atom_site_label_2
_geom_angle_atom_site_label_3
_geom_angle
_geom_angle_site_symmetry_1
_geom_angle_site_symmetry_3
_geom_angle_publ_flag
O2 Fe O1 98.69(14) . . ?
O2 Fe O3 101.99(14) . 2_667 ?
O1 Fe O3 99.17(13) . 2_667 ?
O2 Fe O3 161.13(12) . . ?
O1 Fe O3 99.75(13) . . ?
O3 Fe O3 78.94(13) 2_667 . ?
O2 Fe N1 96.88(15) . . ?
O1 Fe N1 88.57(14) . . ?
O3 Fe N1 158.20(14) 2_667 . ?
O3 Fe N1 79.67(14) . . ?
O2 Fe N2 86.82(14) . . ?
O1 Fe N2 169.10(15) . . ?
O3 Fe N2 88.78(14) 2_667 . ?
O3 Fe N2 74.33(13) . . ?
N1 Fe N2 81.40(16) . . ?
C11 O1 Fe 128.0(3) . . ?
C21 O2 Fe 126.0(3) . . ?
C5 O3 Fe 133.0(3) . 2_667 ?
C5 O3 Fe 105.7(3) . . ?
Fe O3 Fe 101.06(13) 2_667 . ?
C3 N1 C1 114.2(4) . . ?
C3 N1 Fe 107.5(3) . . ?
C1 N1 Fe 112.9(3) . . ?
C2 N2 C4 116.3(4) . . ?
C2 N2 Fe 117.9(3) . . ?
C4 N2 Fe 109.8(3) . . ?
N1 C1 C12 112.0(4) . . ?
N2 C2 C22 112.2(4) . . ?
N1 C3 C5 107.8(4) . . ?
N2 C4 C5 109.0(4) . . ?
O3 C5 C3 105.7(4) . . ?
O3 C5 C4 108.7(4) . . ?
C3 C5 C4 111.5(4) . . ?
O1 C11 C16 119.8(5) . . ?
O1 C11 C12 121.6(4) . . ?
C16 C11 C12 118.6(5) . . ?
C13 C12 C11 119.5(5) . . ?
C13 C12 C1 120.9(5) . . ?
C11 C12 C1 119.6(4) . . ?
C14 C13 C12 121.2(6) . . ?
C15 C14 C13 119.4(5) . . ?
C14 C15 C16 120.6(5) . . ?
C15 C16 C11 120.7(5) . . ?
O2 C21 C26 119.7(5) . . ?
O2 C21 C22 121.1(4) . . ?
C26 C21 C22 119.2(5) . . ?
C23 C22 C21 118.7(5) . . ?
C23 C22 C2 120.4(5) . . ?
C21 C22 C2 120.9(4) . . ?
C24 C23 C22 121.1(5) . . ?
C25 C24 C23 119.5(5) . . ?
C24 C25 C26 120.7(6) . . ?
C25 C26 C21 120.8(5) . . ?

loop_
_geom_bond_atom_site_label_1
_geom_bond_atom_site_label_2
_geom_bond_distance
_geom_bond_site_symmetry_2
_geom_bond_publ_flag
Fe O2 1.905(3) . ?
Fe O1 1.916(3) . ?
Fe O3 1.985(3) 2_667 ?
Fe O3 2.063(3) . ?
Fe N1 2.184(4) . ?
Fe N2 2.212(4) . ?
O1 C11 1.346(5) . ?
O2 C21 1.336(5) . ?
O3 C5 1.428(5) . ?
O3 Fe 1.985(3) 2_667 ?
N1 C3 1.489(6) . ?
N1 C1 1.492(6) . ?
N2 C2 1.448(6) . ?
N2 C4 1.476(6) . ?
C1 C12 1.497(7) . ?
C2 C22 1.491(7) . ?
C3 C5 1.514(6) . ?
C4 C5 1.538(6) . ?
C11 C16 1.394(7) . ?
C11 C12 1.400(7) . ?
C12 C13 1.387(7) . ?
C13 C14 1.375(8) . ?
C14 C15 1.373(8) . ?
C15 C16 1.380(7) . ?
C21 C26 1.379(7) . ?
C21 C22 1.411(7) . ?
C22 C23 1.393(7) . ?
C23 C24 1.376(8) . ?
C24 C25 1.372(8) . ?
C25 C26 1.376(7) . ?

loop_
_geom_hbond_atom_site_label_D
_geom_hbond_atom_site_label_H
_geom_hbond_atom_site_label_A
_geom_hbond_distance_DH
_geom_hbond_distance_HA
_geom_hbond_distance_DA
_geom_hbond_angle_DHA
_geom_hbond_site_symmetry_A
N2 H2 O1 0.91 2.44 3.147(6) 135.1 2_667
OW H1W O1 0.81(7) 2.27(8) 3.040(6) 159(8) 2_667
OW H2W O2 0.89(7) 1.95(7) 2.837(6) 169(7) 1_455

loop_
_geom_torsion_atom_site_label_1
_geom_torsion_atom_site_label_2
_geom_torsion_atom_site_label_3
_geom_torsion_atom_site_label_4
_geom_torsion
_geom_torsion_site_symmetry_1
_geom_torsion_site_symmetry_2
_geom_torsion_site_symmetry_3
_geom_torsion_site_symmetry_4
_geom_torsion_publ_flag
O2 Fe O1 C11 123.9(4) . . . . ?
O3 Fe O1 C11 -132.3(4) 2_667 . . . ?
O3 Fe O1 C11 -52.1(4) . . . . ?
N1 Fe O1 C11 27.2(4) . . . . ?
N2 Fe O1 C11 4.1(10) . . . . ?
O1 Fe O2 C21 150.8(4) . . . . ?
O3 Fe O2 C21 49.4(4) 2_667 . . . ?
O3 Fe O2 C21 -41.4(7) . . . . ?
N1 Fe O2 C21 -119.6(4) . . . . ?
N2 Fe O2 C21 -38.7(4) . . . . ?
O2 Fe O3 C5 -46.2(5) . . . . ?
O1 Fe O3 C5 121.5(3) . . . . ?
O3 Fe O3 C5 -141.0(3) 2_667 . . . ?
N1 Fe O3 C5 34.8(3) . . . . ?
N2 Fe O3 C5 -49.1(3) . . . . ?
O2 Fe O3 Fe 94.7(4) . . . 2_667 ?
O1 Fe O3 Fe -97.54(14) . . . 2_667 ?
O3 Fe O3 Fe 0.0 2_667 . . 2_667 ?
N1 Fe O3 Fe 175.73(15) . . . 2_667 ?
N2 Fe O3 Fe 91.85(16) . . . 2_667 ?
O2 Fe N1 C3 158.0(3) . . . . ?
O1 Fe N1 C3 -103.4(3) . . . . ?
O3 Fe N1 C3 8.2(5) 2_667 . . . ?
O3 Fe N1 C3 -3.2(3) . . . . ?
N2 Fe N1 C3 72.3(3) . . . . ?
O2 Fe N1 C1 -75.1(3) . . . . ?
O1 Fe N1 C1 23.5(3) . . . . ?
O3 Fe N1 C1 135.0(4) 2_667 . . . ?
O3 Fe N1 C1 123.7(3) . . . . ?
N2 Fe N1 C1 -160.8(3) . . . . ?
O2 Fe N2 C2 -11.2(4) . . . . ?
O1 Fe N2 C2 109.6(8) . . . . ?
O3 Fe N2 C2 -113.2(4) 2_667 . . . ?
O3 Fe N2 C2 167.9(4) . . . . ?
N1 Fe N2 C2 86.3(4) . . . . ?
O2 Fe N2 C4 -147.4(3) . . . . ?
O1 Fe N2 C4 -26.6(10) . . . . ?
O3 Fe N2 C4 110.5(3) 2_667 . . . ?
O3 Fe N2 C4 31.6(3) . . . . ?
N1 Fe N2 C4 -50.0(3) . . . . ?
C3 N1 C1 C12 62.0(6) . . . . ?
Fe N1 C1 C12 -61.2(5) . . . . ?
C4 N2 C2 C22 -176.3(4) . . . . ?
Fe N2 C2 C22 50.2(5) . . . . ?
C1 N1 C3 C5 -153.4(4) . . . . ?
Fe N1 C3 C5 -27.2(4) . . . . ?
C2 N2 C4 C5 -146.0(4) . . . . ?
Fe N2 C4 C5 -8.9(5) . . . . ?
Fe O3 C5 C3 177.3(3) 2_667 . . . ?
Fe O3 C5 C3 -60.3(4) . . . . ?
Fe O3 C5 C4 -62.9(5) 2_667 . . . ?
Fe O3 C5 C4 59.5(4) . . . . ?
N1 C3 C5 O3 58.4(5) . . . . ?
N1 C3 C5 C4 -59.5(5) . . . . ?
N2 C4 C5 O3 -31.2(5) . . . . ?
N2 C4 C5 C3 84.9(5) . . . . ?
Fe O1 C11 C16 137.3(4) . . . . ?
Fe O1 C11 C12 -43.6(6) . . . . ?
O1 C11 C12 C13 -179.8(5) . . . . ?
C16 C11 C12 C13 -0.7(7) . . . . ?
O1 C11 C12 C1 -0.5(7) . . . . ?
C16 C11 C12 C1 178.6(5) . . . . ?
N1 C1 C12 C13 -125.7(5) . . . . ?
N1 C1 C12 C11 55.0(6) . . . . ?
C11 C12 C13 C14 0.7(8) . . . . ?
C1 C12 C13 C14 -178.6(5) . . . . ?
C12 C13 C14 C15 -0.2(9) . . . . ?
C13 C14 C15 C16 -0.3(9) . . . . ?
C14 C15 C16 C11 0.3(9) . . . . ?
O1 C11 C16 C15 179.3(5) . . . . ?
C12 C11 C16 C15 0.2(8) . . . . ?
Fe O2 C21 C26 -132.6(4) . . . . ?
Fe O2 C21 C22 49.3(6) . . . . ?
O2 C21 C22 C23 -179.6(4) . . . . ?
C26 C21 C22 C23 2.2(7) . . . . ?
O2 C21 C22 C2 2.6(7) . . . . ?
C26 C21 C22 C2 -175.5(5) . . . . ?
N2 C2 C22 C23 129.8(5) . . . . ?
N2 C2 C22 C21 -52.5(6) . . . . ?
C21 C22 C23 C24 -2.6(8) . . . . ?
C2 C22 C23 C24 175.1(5) . . . . ?
C22 C23 C24 C25 1.0(9) . . . . ?
C23 C24 C25 C26 1.1(9) . . . . ?
C24 C25 C26 C21 -1.4(9) . . . . ?
O2 C21 C26 C25 -178.5(5) . . . . ?
C22 C21 C26 C25 -0.3(8) . . . . ?
